data_9007430
loop_
_publ_author_name
'Frazer B C'
'Pepinsky R'

_publ_section_title
;
 X-ray analysis of the ferroelectric transition in KH2PO4
 Sample: at T = 116 K
 Locality: synthetic
;
_journal_name_full 'Acta Crystallographica'
_journal_page_first 273
_journal_page_last 285
_journal_paper_doi 10.1107/S0365110X53000776
_journal_volume 6
_journal_year 1953
_chemical_formula_sum 'H2 K O4 P'
_chemical_name_mineral Archerite
_symmetry_space_group_name_H-M 'F d d'
_cell_angle_alpha 90
_cell_angle_beta 90
_cell_angle_gamma 90
_cell_formula_units_Z 8
_cell_length_a 10.53
_cell_length_b 10.44
_cell_length_c 6.90
_cell_volume 758.539
_diffrn_ambient_temperature 116
_cod_original_formula_sum 'K P (O4 H2)'
_cod_database_code 9007430

loop_
_symmetry_equiv_pos_as_xyz
x,y,z
x,1/2+y,1/2+z
1/2+x,y,1/2+z
1/2+x,1/2+y,z
3/4-x,3/4+y,3/4+z
3/4-x,1/4+y,1/4+z
1/4-x,3/4+y,1/4+z
1/4-x,1/4+y,3/4+z
1/2-x,-y,1/2+z
1/2-x,1/2-y,+z
-x,-y,+z
-x,1/2-y,1/2+z
3/4+x,1/4-y,1/4+z
3/4+x,3/4-y,3/4+z
1/4+x,1/4-y,3/4+z
1/4+x,3/4-y,1/4+z

loop_
_atom_site_label
_atom_site_fract_x
_atom_site_fract_y
_atom_site_fract_z
_atom_site_occupancy
_atom_site_U_iso_or_equiv
_atom_site_type_symbol
_atom_site_attached_hydrogens
K 0.00000 0.00000 0.51200 1.00000 0.00583 K 0
P 0.00000 0.00000 0.00000 1.00000 0.00494 P 0
O1 0.11600 0.03500 0.13600 0.50000 0.00469 O 0
O-H1 0.11600 0.03500 0.13600 0.50000 0.00469 O 1
O2 -0.03500 0.11600 -0.12400 0.50000 0.00469 O 0
O-H2 -0.03500 0.11600 -0.12400 0.50000 0.00469 O 1

loop_
_cod_changelog_entry_id
_cod_changelog_entry_author
_cod_changelog_entry_date
_cod_changelog_entry_text
1
;cod-tools version 3.8.0
Id: cif_guess_AMCSD_atom_types 9574 2023-05-10 09:00:05Z saulius
;
2023-05-10T18:50:42+03:00
;Derived atom types and hydrogen counts
from atom names that follow the AMCSD naming convention
(Wat == water, O-H == hydroxyl).
;
